data_2234044
loop_
_publ_author_name
'Zhang, Kou-Lin'
'Lin, Jian-Guo'
'Ng, Seik Weng'

_publ_section_title
;
 Poly[[diaqua(1,10-phenanthroline-\k^2^<i>N</i>,<i>N</i>')(\m~3~-4-sulfonatobenzene-1,2-dicarboxylato-\k^4^<i>O</i>^1^:<i>O</i>^2^<i>,O</i>^2'^:<i>O</i>^4^)dysprosium(III)]
 dihydrate]
;
_journal_coeditor_code XU5457
_journal_issue 3
_journal_name_full 'Acta Crystallographica Section E'
_journal_page_first m241
_journal_paper_doi 10.1107/S1600536812003613
_journal_volume 68
_journal_year 2012
_chemical_formula_iupac '[Dy (C8 H3 O7 S) (C12 H8 N2) (H2 O)2], 2H2 O'
_chemical_formula_moiety 'C20 H15 Dy N2 O9 S, 2(H2 O)'
_chemical_formula_sum 'C20 H19 Dy N2 O11 S'
_chemical_formula_weight 657.93
_chemical_name_systematic
;
Poly[[diaqua(1,10-phenanthroline-\k^2^<i>N</i>,<i>N</i>')(\m~3~-4-
sulfonatobenzene-1,2-dicarboxylato-
\k^4^<i>O</i>^1^:<i>O</i>^2^<i>,O</i>^2'^:<i>O</i>^4^)dysprosium(III)]
dihydrate]
;
_space_group_IT_number 14
_symmetry_cell_setting monoclinic
_symmetry_space_group_name_Hall '-P 2yn'
_symmetry_space_group_name_H-M 'P 1 21/n 1'
_atom_sites_solution_hydrogens geom
_atom_sites_solution_primary direct
_atom_sites_solution_secondary difmap
_audit_creation_method SHELXL-97
_cell_angle_alpha 90.00
_cell_angle_beta 105.7700(10)
_cell_angle_gamma 90.00
_cell_formula_units_Z 4
_cell_length_a 14.3852(7)
_cell_length_b 9.6487(5)
_cell_length_c 17.4280(9)
_cell_measurement_reflns_used 5412
_cell_measurement_temperature 293(2)
_cell_measurement_theta_max 25.07
_cell_measurement_theta_min 2.15
_cell_volume 2327.9(2)
_computing_cell_refinement 'SAINT (Bruker, 2005)'
_computing_data_collection 'APEX2 (Bruker, 2005)'
_computing_data_reduction 'SAINT (Bruker, 2005)'
_computing_molecular_graphics 'X-SEED (Barbour, 2001)'
_computing_publication_material 'publCIF (Westrip, 2010)'
_computing_structure_refinement 'SHELXL97 (Sheldrick, 2008)'
_computing_structure_solution 'SHELXS97 (Sheldrick, 2008)'
_diffrn_ambient_temperature 293(2)
_diffrn_measured_fraction_theta_full 0.973
_diffrn_measured_fraction_theta_max 0.973
_diffrn_measurement_device_type 'Bruker SMART APEX'
_diffrn_measurement_method '\w scans'
_diffrn_radiation_monochromator graphite
_diffrn_radiation_source 'fine-focus sealed tube'
_diffrn_radiation_type MoK\a
_diffrn_radiation_wavelength 0.71073
_diffrn_reflns_av_R_equivalents 0.0225
_diffrn_reflns_av_sigmaI/netI 0.0277
_diffrn_reflns_limit_h_max 16
_diffrn_reflns_limit_h_min -17
_diffrn_reflns_limit_k_max 9
_diffrn_reflns_limit_k_min -11
_diffrn_reflns_limit_l_max 19
_diffrn_reflns_limit_l_min -20
_diffrn_reflns_number 6452
_diffrn_reflns_theta_full 25.07
_diffrn_reflns_theta_max 25.07
_diffrn_reflns_theta_min 2.15
_diffrn_standards_decay_% 0
_diffrn_standards_interval_count 0
_diffrn_standards_interval_time 0
_diffrn_standards_number 0
_exptl_absorpt_coefficient_mu 3.363
_exptl_absorpt_correction_T_max 1.000
_exptl_absorpt_correction_T_min 0.473
_exptl_absorpt_correction_type multi-scan
_exptl_absorpt_process_details '(SADABS; Sheldrick, 1996)'
_exptl_crystal_colour red
_exptl_crystal_density_diffrn 1.877
_exptl_crystal_density_method 'not measured'
_exptl_crystal_description block
_exptl_crystal_F_000 1292
_exptl_crystal_size_max 0.50
_exptl_crystal_size_mid 0.30
_exptl_crystal_size_min 0.20
_refine_diff_density_max 0.970
_refine_diff_density_min -1.854
_refine_ls_extinction_method none
_refine_ls_goodness_of_fit_ref 1.199
_refine_ls_hydrogen_treatment mixed
_refine_ls_matrix_type full
_refine_ls_number_parameters 353
_refine_ls_number_reflns 4022
_refine_ls_number_restraints 33
_refine_ls_restrained_S_all 1.198
_refine_ls_R_factor_all 0.0389
_refine_ls_R_factor_gt 0.0366
_refine_ls_shift/su_max 0.001
_refine_ls_shift/su_mean 0.001
_refine_ls_structure_factor_coef Fsqd
_refine_ls_weighting_details 'calc w=1/[\s^2^(Fo^2^)+(0.0378P)^2^+10.2868P] where P=(Fo^2^+2Fc^2^)/3'
_refine_ls_weighting_scheme calc
_refine_ls_wR_factor_gt 0.0909
_refine_ls_wR_factor_ref 0.0931
_reflns_number_gt 3864
_reflns_number_total 4022
_reflns_threshold_expression I>2\s(I)
_cod_data_source_file xu5457.cif
_cod_data_source_block I
_cod_original_sg_symbol_H-M 'P 21/n'
_cod_database_code 2234044
_cod_database_fobs_code 2234044

loop_
_symmetry_equiv_pos_as_xyz
'x, y, z'
'-x+1/2, y+1/2, -z+1/2'
'-x, -y, -z'
'x-1/2, -y-1/2, z-1/2'

loop_
_atom_site_type_symbol
_atom_site_label
_atom_site_fract_x
_atom_site_fract_y
_atom_site_fract_z
_atom_site_U_iso_or_equiv
_atom_site_adp_type
_atom_site_calc_flag
_atom_site_refinement_flags
_atom_site_occupancy
_atom_site_symmetry_multiplicity
_atom_site_disorder_assembly
_atom_site_disorder_group
Dy Dy1 0.604921(17) 0.47289(2) 0.259769(14) 0.02131(11) Uani d . 1 1 . .
S S1 0.36749(10) 0.32357(16) 0.16213(8) 0.0313(3) Uani d . 1 1 . .
O O1 0.4682(3) 0.3307(4) 0.2104(2) 0.0319(9) Uani d . 1 1 . .
O O2 0.3258(3) 0.4612(5) 0.1434(3) 0.0473(12) Uani d . 1 1 . .
O O3 0.3103(4) 0.2348(6) 0.1978(3) 0.0562(14) Uani d . 1 1 . .
O O4 0.4063(4) 0.4842(4) -0.1216(3) 0.0452(12) Uani d . 1 1 . .
O O5 0.3528(3) 0.3141(4) -0.2043(2) 0.0292(8) Uani d . 1 1 . .
O O6 0.2670(3) 0.0319(4) -0.1959(2) 0.0303(9) Uani d . 1 1 . .
O O7 0.4245(3) -0.0030(5) -0.1685(3) 0.0400(10) Uani d . 1 1 . .
O O1w 0.6545(3) 0.2479(4) 0.2389(3) 0.0390(10) Uani d D 1 1 . .
H H11 0.7126(15) 0.224(6) 0.256(4) 0.059 Uiso d D 1 1 . .
H H12 0.622(4) 0.180(4) 0.217(4) 0.059 Uiso d D 1 1 . .
O O2w 0.4682(3) 0.6129(5) 0.2456(3) 0.0432(11) Uani d D 1 1 . .
H H21 0.422(4) 0.589(7) 0.207(3) 0.065 Uiso d D 1 1 . .
H H22 0.465(5) 0.6988(19) 0.253(4) 0.065 Uiso d D 1 1 . .
O O3w 0.4836(11) 0.8837(11) 0.2752(11) 0.069(4) Uani d PDU 0.59(3) 1 A 1
H H31 0.492(4) 0.911(11) 0.2318(17) 0.103 Uiso d PD 0.59(3) 1 A 1
H H32 0.523(10) 0.923(16) 0.313(2) 0.103 Uiso d PD 0.59(3) 1 A 1
O O3w' 0.4379(15) 0.8711(16) 0.2234(15) 0.062(6) Uani d PDU 0.41(3) 1 A 2
H H33 0.492(4) 0.911(11) 0.2318(17) 0.093 Uiso d PD 0.41(3) 1 A 2
H H34 0.417(10) 0.85(3) 0.174(3) 0.093 Uiso d PD 0.41(3) 1 A 2
O O4w 0.3507(5) 1.0315(7) 0.3158(4) 0.0733(18) Uani d DU 1 1 . .
H H41 0.304(5) 0.986(11) 0.323(6) 0.110 Uiso d D 1 1 . .
H H42 0.335(7) 1.064(12) 0.269(3) 0.110 Uiso d D 1 1 . .
N N1 0.5893(4) 0.3636(5) 0.3864(3) 0.0321(11) Uani d . 1 1 . .
N N2 0.6436(4) 0.6324(5) 0.3796(3) 0.0334(11) Uani d . 1 1 . .
C C1 0.5629(5) 0.2329(7) 0.3899(4) 0.0439(16) Uani d . 1 1 . .
H H1 0.5472 0.1816 0.3430 0.053 Uiso calc R 1 1 . .
C C2 0.5574(6) 0.1671(8) 0.4602(5) 0.057(2) Uani d . 1 1 . .
H H2 0.5386 0.0749 0.4598 0.068 Uiso calc R 1 1 . .
C C3 0.5804(5) 0.2422(9) 0.5294(4) 0.0536(19) Uani d . 1 1 . .
H H3 0.5777 0.2006 0.5769 0.064 Uiso calc R 1 1 . .
C C4 0.6079(4) 0.3812(8) 0.5291(4) 0.0409(16) Uani d . 1 1 . .
C C5 0.6328(5) 0.4680(10) 0.5983(4) 0.054(2) Uani d . 1 1 . .
H H5 0.6293 0.4317 0.6469 0.065 Uiso calc R 1 1 . .
C C6 0.6607(5) 0.5984(10) 0.5956(4) 0.055(2) Uani d . 1 1 . .
H H6 0.6764 0.6508 0.6421 0.066 Uiso calc R 1 1 . .
C C7 0.6673(5) 0.6603(8) 0.5226(4) 0.0426(16) Uani d . 1 1 . .
C C8 0.6981(6) 0.7960(9) 0.5163(5) 0.060(2) Uani d . 1 1 . .
H H8 0.7165 0.8514 0.5616 0.072 Uiso calc R 1 1 . .
C C9 0.7016(6) 0.8474(9) 0.4453(5) 0.064(2) Uani d . 1 1 . .
H H9 0.7225 0.9377 0.4414 0.076 Uiso calc R 1 1 . .
C C10 0.6732(5) 0.7635(7) 0.3775(4) 0.0464(17) Uani d . 1 1 . .
H H10 0.6751 0.8004 0.3286 0.056 Uiso calc R 1 1 . .
C C11 0.6409(4) 0.5806(7) 0.4521(3) 0.0324(13) Uani d . 1 1 . .
C C12 0.6114(4) 0.4385(7) 0.4552(3) 0.0306(12) Uani d . 1 1 . .
C C13 0.3692(4) 0.2467(6) 0.0699(3) 0.0288(12) Uani d . 1 1 . .
C C14 0.3764(4) 0.3288(6) 0.0069(3) 0.0292(12) Uani d . 1 1 . .
H H14 0.3835 0.4242 0.0136 0.035 Uiso calc R 1 1 . .
C C15 0.3730(4) 0.2696(6) -0.0663(3) 0.0268(11) Uani d . 1 1 . .
C C16 0.3638(4) 0.1247(6) -0.0757(3) 0.0245(11) Uani d . 1 1 . .
C C17 0.3649(4) 0.0425(6) -0.0092(3) 0.0305(12) Uani d . 1 1 . .
H H17 0.3652 -0.0535 -0.0134 0.037 Uiso calc R 1 1 . .
C C18 0.3655(4) 0.1044(7) 0.0627(3) 0.0340(13) Uani d . 1 1 . .
H H18 0.3635 0.0498 0.1061 0.041 Uiso calc R 1 1 . .
C C19 0.3777(4) 0.3615(6) -0.1346(3) 0.0295(12) Uani d . 1 1 . .
C C20 0.3526(4) 0.0487(6) -0.1538(3) 0.0274(12) Uani d . 1 1 . .

loop_
_atom_site_aniso_label
_atom_site_aniso_U_11
_atom_site_aniso_U_22
_atom_site_aniso_U_33
_atom_site_aniso_U_12
_atom_site_aniso_U_13
_atom_site_aniso_U_23
Dy1 0.02671(16) 0.01852(16) 0.01882(15) -0.00121(9) 0.00642(10) -0.00062(9)
S1 0.0288(7) 0.0446(9) 0.0204(7) -0.0047(6) 0.0065(5) -0.0014(6)
O1 0.029(2) 0.032(2) 0.028(2) -0.0017(16) -0.0031(16) -0.0001(17)
O2 0.045(3) 0.057(3) 0.037(3) 0.019(2) 0.005(2) -0.004(2)
O3 0.055(3) 0.083(4) 0.036(3) -0.033(3) 0.023(2) -0.012(3)
O4 0.084(4) 0.027(2) 0.027(2) -0.014(2) 0.019(2) -0.0056(18)
O5 0.042(2) 0.024(2) 0.0197(19) -0.0047(16) 0.0042(16) -0.0012(15)
O6 0.024(2) 0.028(2) 0.035(2) -0.0025(15) 0.0009(17) -0.0058(16)
O7 0.035(2) 0.037(2) 0.049(3) 0.0041(19) 0.012(2) -0.009(2)
O1w 0.033(2) 0.024(2) 0.058(3) 0.0032(17) 0.010(2) -0.011(2)
O2w 0.042(3) 0.029(2) 0.057(3) 0.0053(19) 0.012(2) 0.000(2)
O3w 0.082(8) 0.048(5) 0.084(9) 0.005(5) 0.035(7) 0.004(5)
O3w' 0.066(9) 0.043(7) 0.081(10) 0.012(6) 0.027(7) 0.011(6)
O4w 0.078(4) 0.077(4) 0.077(4) -0.001(3) 0.042(3) 0.010(3)
N1 0.040(3) 0.032(3) 0.025(2) -0.003(2) 0.009(2) -0.001(2)
N2 0.041(3) 0.032(3) 0.029(3) -0.005(2) 0.011(2) -0.009(2)
C1 0.060(4) 0.037(4) 0.037(4) -0.006(3) 0.018(3) 0.005(3)
C2 0.069(5) 0.048(4) 0.059(5) -0.006(4) 0.027(4) 0.021(4)
C3 0.055(4) 0.073(5) 0.038(4) 0.007(4) 0.022(3) 0.024(4)
C4 0.031(3) 0.066(5) 0.026(3) 0.008(3) 0.009(2) 0.008(3)
C5 0.047(4) 0.095(7) 0.021(3) 0.015(4) 0.010(3) 0.006(3)
C6 0.046(4) 0.083(6) 0.031(4) 0.008(4) 0.004(3) -0.021(4)
C7 0.034(3) 0.062(5) 0.032(3) 0.006(3) 0.009(3) -0.012(3)
C8 0.071(5) 0.066(5) 0.045(4) -0.015(4) 0.019(4) -0.032(4)
C9 0.084(6) 0.049(5) 0.065(5) -0.017(4) 0.032(5) -0.033(4)
C10 0.067(5) 0.036(4) 0.042(4) -0.016(3) 0.024(3) -0.012(3)
C11 0.030(3) 0.044(4) 0.023(3) -0.002(3) 0.007(2) -0.008(3)
C12 0.023(3) 0.045(3) 0.023(3) 0.006(2) 0.006(2) 0.001(2)
C13 0.027(3) 0.038(3) 0.021(3) -0.003(2) 0.005(2) -0.002(2)
C14 0.038(3) 0.026(3) 0.024(3) -0.003(2) 0.008(2) -0.001(2)
C15 0.032(3) 0.024(3) 0.023(3) -0.003(2) 0.006(2) 0.003(2)
C16 0.021(3) 0.028(3) 0.021(3) 0.000(2) 0.000(2) 0.002(2)
C17 0.031(3) 0.026(3) 0.030(3) 0.002(2) 0.002(2) 0.007(2)
C18 0.033(3) 0.042(4) 0.027(3) -0.004(3) 0.007(2) 0.010(3)
C19 0.038(3) 0.025(3) 0.027(3) 0.001(2) 0.011(2) 0.001(2)
C20 0.030(3) 0.021(3) 0.031(3) -0.001(2) 0.007(2) -0.001(2)

loop_
_atom_type_symbol
_atom_type_description
_atom_type_scat_dispersion_real
_atom_type_scat_dispersion_imag
_atom_type_scat_source
C C 0.0033 0.0016 'International Tables Vol C Tables 4.2.6.8 and 6.1.1.4'
H H 0.0000 0.0000 'International Tables Vol C Tables 4.2.6.8 and 6.1.1.4'
N N 0.0061 0.0033 'International Tables Vol C Tables 4.2.6.8 and 6.1.1.4'
O O 0.0106 0.0060 'International Tables Vol C Tables 4.2.6.8 and 6.1.1.4'
S S 0.1246 0.1234 'International Tables Vol C Tables 4.2.6.8 and 6.1.1.4'
Dy Dy -0.1892 4.4098 'International Tables Vol C Tables 4.2.6.8 and 6.1.1.4'

loop_
_geom_angle_atom_site_label_1
_geom_angle_atom_site_label_2
_geom_angle_atom_site_label_3
_geom_angle_site_symmetry_1
_geom_angle_site_symmetry_3
_geom_angle
O6 Dy1 O2w 4_666 . 144.11(16)
O6 Dy1 O1w 4_666 . 72.76(14)
O2w Dy1 O1w . . 143.10(16)
O6 Dy1 O1 4_666 . 142.83(14)
O2w Dy1 O1 . . 72.81(16)
O1w Dy1 O1 . . 70.34(14)
O6 Dy1 O4 4_666 3_665 97.40(17)
O2w Dy1 O4 . 3_665 88.24(18)
O1w Dy1 O4 . 3_665 86.81(16)
O1 Dy1 O4 . 3_665 84.97(15)
O6 Dy1 O5 4_666 3_665 78.73(14)
O2w Dy1 O5 . 3_665 76.29(15)
O1w Dy1 O5 . 3_665 127.22(15)
O1 Dy1 O5 . 3_665 128.57(13)
O4 Dy1 O5 3_665 3_665 53.80(13)
O6 Dy1 N1 4_666 . 91.24(15)
O2w Dy1 N1 . . 93.53(17)
O1w Dy1 N1 . . 81.44(17)
O1 Dy1 N1 . . 79.13(15)
O4 Dy1 N1 3_665 . 162.68(15)
O5 Dy1 N1 3_665 . 143.20(14)
O6 Dy1 N2 4_666 . 75.75(16)
O2w Dy1 N2 . . 74.13(17)
O1w Dy1 N2 . . 133.09(17)
O1 Dy1 N2 . . 128.97(15)
O4 Dy1 N2 3_665 . 131.39(15)
O5 Dy1 N2 3_665 . 77.89(15)
N1 Dy1 N2 . . 65.32(16)
O3 S1 O2 . . 113.0(3)
O3 S1 O1 . . 111.8(3)
O2 S1 O1 . . 111.6(3)
O3 S1 C13 . . 107.0(3)
O2 S1 C13 . . 106.5(3)
O1 S1 C13 . . 106.5(3)
S1 O1 Dy1 . . 146.3(3)
C19 O4 Dy1 . 3_665 92.9(3)
C19 O5 Dy1 . 3_665 92.3(3)
C20 O6 Dy1 . 4_565 163.8(4)
Dy1 O1w H11 . . 121(4)
Dy1 O1w H12 . . 130(4)
H11 O1w H12 . . 109.6(18)
Dy1 O2w H21 . . 113(5)
Dy1 O2w H22 . . 129(5)
H21 O2w H22 . . 109(2)
H31 O3w H32 . . 110(2)
H32 O3w H33 . . 110(2)
H31 O3w' H34 . . 109(2)
H33 O3w' H34 . . 109(2)
H41 O4w H42 . . 109(2)
C1 N1 C12 . . 117.8(5)
C1 N1 Dy1 . . 122.4(4)
C12 N1 Dy1 . . 119.7(4)
C10 N2 C11 . . 117.4(5)
C10 N2 Dy1 . . 123.5(4)
C11 N2 Dy1 . . 118.9(4)
N1 C1 C2 . . 123.9(7)
N1 C1 H1 . . 118.1
C2 C1 H1 . . 118.1
C3 C2 C1 . . 118.3(7)
C3 C2 H2 . . 120.9
C1 C2 H2 . . 120.9
C2 C3 C4 . . 120.3(6)
C2 C3 H3 . . 119.8
C4 C3 H3 . . 119.8
C3 C4 C12 . . 117.3(6)
C3 C4 C5 . . 124.3(6)
C12 C4 C5 . . 118.4(7)
C6 C5 C4 . . 122.3(7)
C6 C5 H5 . . 118.9
C4 C5 H5 . . 118.9
C5 C6 C7 . . 121.5(7)
C5 C6 H6 . . 119.3
C7 C6 H6 . . 119.3
C8 C7 C11 . . 117.3(6)
C8 C7 C6 . . 124.1(7)
C11 C7 C6 . . 118.6(7)
C9 C8 C7 . . 120.6(7)
C9 C8 H8 . . 119.7
C7 C8 H8 . . 119.7
C8 C9 C10 . . 119.2(8)
C8 C9 H9 . . 120.4
C10 C9 H9 . . 120.4
N2 C10 C9 . . 123.0(7)
N2 C10 H10 . . 118.5
C9 C10 H10 . . 118.5
N2 C11 C7 . . 122.4(6)
N2 C11 C12 . . 117.7(5)
C7 C11 C12 . . 119.9(6)
N1 C12 C4 . . 122.4(6)
N1 C12 C11 . . 118.2(5)
C4 C12 C11 . . 119.3(6)
C18 C13 C14 . . 120.5(5)
C18 C13 S1 . . 119.3(4)
C14 C13 S1 . . 120.2(5)
C13 C14 C15 . . 120.3(5)
C13 C14 H14 . . 119.9
C15 C14 H14 . . 119.9
C14 C15 C16 . . 119.6(5)
C14 C15 C19 . . 119.3(5)
C16 C15 C19 . . 121.1(5)
C17 C16 C15 . . 119.1(5)
C17 C16 C20 . . 116.3(5)
C15 C16 C20 . . 124.6(5)
C18 C17 C16 . . 120.0(5)
C18 C17 H17 . . 120.0
C16 C17 H17 . . 120.0
C13 C18 C17 . . 120.2(5)
C13 C18 H18 . . 119.9
C17 C18 H18 . . 119.9
O4 C19 O5 . . 120.9(5)
O4 C19 C15 . . 119.8(5)
O5 C19 C15 . . 119.3(5)
O4 C19 Dy1 . 3_665 60.2(3)
O5 C19 Dy1 . 3_665 60.8(3)
C15 C19 Dy1 . 3_665 177.4(4)
O7 C20 O6 . . 124.6(5)
O7 C20 C16 . . 119.4(5)
O6 C20 C16 . . 115.7(5)

loop_
_geom_bond_atom_site_label_1
_geom_bond_atom_site_label_2
_geom_bond_site_symmetry_2
_geom_bond_distance
Dy1 O6 4_666 2.249(4)
Dy1 O2w . 2.343(4)
Dy1 O1w . 2.344(4)
Dy1 O1 . 2.360(4)
Dy1 O4 3_665 2.406(4)
Dy1 O5 3_665 2.418(4)
Dy1 N1 . 2.511(5)
Dy1 N2 . 2.532(5)
S1 O3 . 1.440(5)
S1 O2 . 1.458(5)
S1 O1 . 1.466(4)
S1 C13 . 1.776(6)
O4 C19 . 1.253(7)
O4 Dy1 3_665 2.406(4)
O5 C19 . 1.256(7)
O5 Dy1 3_665 2.418(4)
O6 C20 . 1.260(7)
O6 Dy1 4_565 2.249(4)
O7 C20 . 1.236(7)
O1w H11 . 0.840(10)
O1w H12 . 0.839(10)
O2w H21 . 0.840(10)
O2w H22 . 0.840(10)
O3w H31 . 0.838(10)
O3w H32 . 0.838(11)
O3w H33 . 0.838(10)
O3w' H31 . 0.842(10)
O3w' H33 . 0.842(10)
O3w' H34 . 0.840(10)
O4w H41 . 0.842(10)
O4w H42 . 0.842(10)
N1 C1 . 1.323(8)
N1 C12 . 1.361(7)
N2 C10 . 1.338(8)
N2 C11 . 1.368(8)
C1 C2 . 1.401(9)
C1 H1 . 0.9300
C2 C3 . 1.368(12)
C2 H2 . 0.9300
C3 C4 . 1.399(11)
C3 H3 . 0.9300
C4 C12 . 1.415(8)
C4 C5 . 1.432(10)
C5 C6 . 1.325(12)
C5 H5 . 0.9300
C6 C7 . 1.432(11)
C6 H6 . 0.9300
C7 C8 . 1.396(11)
C7 C11 . 1.411(8)
C8 C9 . 1.346(12)
C8 H8 . 0.9300
C9 C10 . 1.400(10)
C9 H9 . 0.9300
C10 H10 . 0.9300
C11 C12 . 1.441(9)
C13 C18 . 1.378(9)
C13 C14 . 1.380(8)
C14 C15 . 1.386(8)
C14 H14 . 0.9300
C15 C16 . 1.410(8)
C15 C19 . 1.502(7)
C16 C17 . 1.399(8)
C16 C20 . 1.516(8)
C17 C18 . 1.386(9)
C17 H17 . 0.9300
C18 H18 . 0.9300
C19 Dy1 3_665 2.769(6)

loop_
_geom_hbond_atom_site_label_D
_geom_hbond_atom_site_label_H
_geom_hbond_atom_site_label_A
_geom_hbond_site_symmetry_A
_geom_hbond_distance_DH
_geom_hbond_distance_HA
_geom_hbond_distance_DA
_geom_hbond_angle_DHA
O1w H11 O5 4_666 0.840(10) 1.980(10) 2.817(6) 175(7)
O1w H12 O7 3_655 0.840(10) 1.94(2) 2.760(6) 166(6)
O2w H21 O2 . 0.840(10) 1.96(3) 2.744(7) 156(7)
O2w H22 O3w . 0.840(10) 1.83(2) 2.660(10) 169(7)
O3w H31 O7 3_665 0.840(10) 2.050(10) 2.810(10) 151(2)
O3w' H33 O7 3_665 0.840(10) 2.050(10) 2.74(2) 139(2)
O4w H41 O2 2 0.840(10) 2.11(5) 2.897(8) 155(11)
O4w H41 O2 2 0.840(10) 2.11(5) 2.897(8) 155(11)
O4w H42 O3 1_565 0.840(10) 2.04(6) 2.787(9) 148(11)

loop_
_geom_torsion_atom_site_label_1
_geom_torsion_atom_site_label_2
_geom_torsion_atom_site_label_3
_geom_torsion_atom_site_label_4
_geom_torsion_site_symmetry_1
_geom_torsion
O3 S1 O1 Dy1 . -140.2(4)
O2 S1 O1 Dy1 . -12.6(6)
C13 S1 O1 Dy1 . 103.2(5)
O6 Dy1 O1 S1 4_666 -155.1(4)
O2w Dy1 O1 S1 . 30.2(4)
O1w Dy1 O1 S1 . -147.9(5)
O4 Dy1 O1 S1 3_665 -59.5(5)
O5 Dy1 O1 S1 3_665 -25.5(5)
N1 Dy1 O1 S1 . 127.4(5)
N2 Dy1 O1 S1 . 82.0(5)
O6 Dy1 N1 C1 4_666 -106.3(5)
O2w Dy1 N1 C1 . 109.3(5)
O1w Dy1 N1 C1 . -33.9(5)
O1 Dy1 N1 C1 . 37.6(5)
O4 Dy1 N1 C1 3_665 13.9(9)
O5 Dy1 N1 C1 3_665 -179.0(4)
N2 Dy1 N1 C1 . -179.9(6)
O6 Dy1 N1 C12 4_666 71.5(4)
O2w Dy1 N1 C12 . -72.9(4)
O1w Dy1 N1 C12 . 143.9(4)
O1 Dy1 N1 C12 . -144.6(4)
O4 Dy1 N1 C12 3_665 -168.3(5)
O5 Dy1 N1 C12 3_665 -1.2(6)
N2 Dy1 N1 C12 . -2.2(4)
O6 Dy1 N2 C10 4_666 79.8(5)
O2w Dy1 N2 C10 . -80.5(5)
O1w Dy1 N2 C10 . 128.8(5)
O1 Dy1 N2 C10 . -131.8(5)
O4 Dy1 N2 C10 3_665 -7.5(6)
O5 Dy1 N2 C10 3_665 -1.5(5)
N1 Dy1 N2 C10 . 177.9(6)
O6 Dy1 N2 C11 4_666 -95.5(4)
O2w Dy1 N2 C11 . 104.2(4)
O1w Dy1 N2 C11 . -46.6(5)
O1 Dy1 N2 C11 . 52.9(5)
O4 Dy1 N2 C11 3_665 177.1(4)
O5 Dy1 N2 C11 3_665 -176.8(4)
N1 Dy1 N2 C11 . 2.6(4)
C12 N1 C1 C2 . -0.6(10)
Dy1 N1 C1 C2 . 177.2(6)
N1 C1 C2 C3 . 0.1(12)
C1 C2 C3 C4 . 0.5(12)
C2 C3 C4 C12 . -0.5(10)
C2 C3 C4 C5 . 179.7(7)
C3 C4 C5 C6 . 178.4(7)
C12 C4 C5 C6 . -1.4(10)
C4 C5 C6 C7 . 0.2(11)
C5 C6 C7 C8 . -178.6(8)
C5 C6 C7 C11 . 1.6(10)
C11 C7 C8 C9 . 0.4(12)
C6 C7 C8 C9 . -179.4(8)
C7 C8 C9 C10 . 0.3(13)
C11 N2 C10 C9 . 0.5(11)
Dy1 N2 C10 C9 . -174.9(6)
C8 C9 C10 N2 . -0.8(13)
C10 N2 C11 C7 . 0.4(9)
Dy1 N2 C11 C7 . 176.0(4)
C10 N2 C11 C12 . -178.5(6)
Dy1 N2 C11 C12 . -2.8(7)
C8 C7 C11 N2 . -0.8(10)
C6 C7 C11 N2 . 179.0(6)
C8 C7 C11 C12 . 178.0(6)
C6 C7 C11 C12 . -2.2(9)
C1 N1 C12 C4 . 0.5(9)
Dy1 N1 C12 C4 . -177.3(4)
C1 N1 C12 C11 . 179.5(6)
Dy1 N1 C12 C11 . 1.7(7)
C3 C4 C12 N1 . 0.0(9)
C5 C4 C12 N1 . 179.8(6)
C3 C4 C12 C11 . -179.0(6)
C5 C4 C12 C11 . 0.8(8)
N2 C11 C12 N1 . 0.8(8)
C7 C11 C12 N1 . -178.1(5)
N2 C11 C12 C4 . 179.8(5)
C7 C11 C12 C4 . 1.0(8)
O3 S1 C13 C18 . -31.9(6)
O2 S1 C13 C18 . -153.0(5)
O1 S1 C13 C18 . 87.8(5)
O3 S1 C13 C14 . 149.5(5)
O2 S1 C13 C14 . 28.5(5)
O1 S1 C13 C14 . -90.7(5)
C18 C13 C14 C15 . 4.6(9)
S1 C13 C14 C15 . -176.8(4)
C13 C14 C15 C16 . -1.0(9)
C13 C14 C15 C19 . 178.0(5)
C14 C15 C16 C17 . -4.3(8)
C19 C15 C16 C17 . 176.6(5)
C14 C15 C16 C20 . 175.7(5)
C19 C15 C16 C20 . -3.3(8)
C15 C16 C17 C18 . 6.2(8)
C20 C16 C17 C18 . -173.8(5)
C14 C13 C18 C17 . -2.7(9)
S1 C13 C18 C17 . 178.7(4)
C16 C17 C18 C13 . -2.8(9)
Dy1 O4 C19 O5 3_665 -3.1(6)
Dy1 O4 C19 C15 3_665 177.0(5)
Dy1 O5 C19 O4 3_665 3.1(6)
Dy1 O5 C19 C15 3_665 -177.0(5)
C14 C15 C19 O4 . 16.2(9)
C16 C15 C19 O4 . -164.7(6)
C14 C15 C19 O5 . -163.7(5)
C16 C15 C19 O5 . 15.3(8)
Dy1 O6 C20 O7 4_565 166.1(10)
Dy1 O6 C20 C16 4_565 -6.8(16)
C17 C16 C20 O7 . -82.9(7)
C15 C16 C20 O7 . 97.1(7)
C17 C16 C20 O6 . 90.4(6)
C15 C16 C20 O6 . -89.6(7)
